data_4312738
loop_
_publ_author_name
'Ravi Shankar'
'Mukesh Kumar'
'Raj K. Chadha'
'Geeta Hundal'

_publ_section_title
;
 Synthesis, Characterization, and Hydrolytic Behavior of Mixed-Ligand
 Diorganotin Esters, [R2Sn(O2CR')OSO2Me]2 (R = n-Pr, n-Bu; R' = C9H6N-2,
 4-OMe-C9H5N-2, C9H6N-1)
;
_journal_name_full 'Inorganic Chemistry'
_journal_page_first 8585
_journal_page_last 8591
_journal_paper_doi 10.1021/ic035008z
_journal_volume 42
_journal_year 2003
_chemical_formula_sum 'C38 H53 N2 O10 S2 Sn2'
_chemical_formula_weight 999.32
_space_group_IT_number 14
_symmetry_cell_setting monoclinic
_symmetry_space_group_name_Hall '-P 2ybc'
_symmetry_space_group_name_H-M 'P 1 21/c 1'
_atom_sites_solution_hydrogens geom
_atom_sites_solution_primary direct
_atom_sites_solution_secondary difmap
_audit_creation_method SHELXL-97
_cell_angle_alpha 90.00
_cell_angle_beta 100.537(3)
_cell_angle_gamma 90.00
_cell_formula_units_Z 4
_cell_length_a 11.339(2)
_cell_length_b 14.806(3)
_cell_length_c 24.929(5)
_cell_measurement_reflns_used 7014
_cell_measurement_temperature 173(2)
_cell_measurement_theta_max 27.5
_cell_measurement_theta_min 2.3
_cell_volume 4114.6(14)
_computing_cell_refinement 'Bruker SAINT+'
_computing_data_collection 'Bruker SMART'
_computing_data_reduction 'Bruker SHELXTL'
_computing_molecular_graphics 'Bruker SHELXTL'
_computing_publication_material 'Bruker SHELXTL'
_computing_structure_refinement 'SHELXL-97 (Sheldrick, 1997)'
_computing_structure_solution 'SHELXS-97 (Sheldrick, 1997)'
_diffrn_ambient_temperature 173(2)
_diffrn_measured_fraction_theta_full 0.991
_diffrn_measured_fraction_theta_max 0.991
_diffrn_measurement_device_type 'CCD area detector'
_diffrn_measurement_method 'phi and omega scans'
_diffrn_radiation_monochromator graphite
_diffrn_radiation_source 'normal-focus sealed tube'
_diffrn_radiation_type MoK\a
_diffrn_radiation_wavelength 0.71073
_diffrn_reflns_av_R_equivalents 0.0523
_diffrn_reflns_av_sigmaI/netI 0.0508
_diffrn_reflns_limit_h_max 13
_diffrn_reflns_limit_h_min -13
_diffrn_reflns_limit_k_max 17
_diffrn_reflns_limit_k_min -17
_diffrn_reflns_limit_l_max 28
_diffrn_reflns_limit_l_min -29
_diffrn_reflns_number 25510
_diffrn_reflns_theta_full 25.00
_diffrn_reflns_theta_max 25.00
_diffrn_reflns_theta_min 1.61
_diffrn_standards_decay_% negligible
_exptl_absorpt_coefficient_mu 1.373
_exptl_absorpt_correction_T_max 0.8461
_exptl_absorpt_correction_T_min 0.7902
_exptl_absorpt_correction_type empirical
_exptl_absorpt_process_details 'SADABS (Sheldrick, 1999)'
_exptl_crystal_colour Block-shaped
_exptl_crystal_density_diffrn 1.613
_exptl_crystal_density_method 'not measured'
_exptl_crystal_description Yellow
_exptl_crystal_F_000 2028
_exptl_crystal_size_max 0.18
_exptl_crystal_size_mid 0.14
_exptl_crystal_size_min 0.13
_refine_diff_density_max 1.090
_refine_diff_density_min -0.854
_refine_diff_density_rms 0.099
_refine_ls_extinction_method none
_refine_ls_goodness_of_fit_ref 0.991
_refine_ls_hydrogen_treatment constr
_refine_ls_matrix_type full
_refine_ls_number_parameters 491
_refine_ls_number_reflns 7194
_refine_ls_number_restraints 0
_refine_ls_restrained_S_all 0.991
_refine_ls_R_factor_all 0.0465
_refine_ls_R_factor_gt 0.0354
_refine_ls_shift/su_max 0.316
_refine_ls_shift/su_mean 0.005
_refine_ls_structure_factor_coef Fsqd
_refine_ls_weighting_details 'calc w=1/[\s^2^(Fo^2^)+(0.0444P)^2^+0.0000P] where P=(Fo^2^+2Fc^2^)/3'
_refine_ls_weighting_scheme calc
_refine_ls_wR_factor_gt 0.0805
_refine_ls_wR_factor_ref 0.0850
_reflns_number_gt 5854
_reflns_number_total 7194
_reflns_threshold_expression >2sigma(I)
_cod_data_source_file ic035008zsi20030827_011805.cif
_cod_data_source_block iitdlt
_cod_depositor_comments
;
The following automatic conversions were performed:

'_symmetry_cell_setting' value 'Monoclinic' changed to 'monoclinic'
according to the built-in table from CIF Core dictionary named
'cif_core.dic' version 2.4.1 from
2010-06-29.

'_exptl_absorpt_correction_type' value 'Empirical'
changed to 'empirical' according to the built-in table from CIF Core
dictionary named 'cif_core.dic' version 2.4.1 from 2010-06-29.

Automatic conversion script
Id: cif_fix_values 1646 2011-03-28 12:23:43Z adriana 
;
_cod_original_cell_volume 4114.4(13)
_cod_database_code 4312738

loop_
_symmetry_equiv_pos_as_xyz
'x, y, z'
'-x, y+1/2, -z+1/2'
'-x, -y, -z'
'x, -y-1/2, z-1/2'

loop_
_atom_site_label
_atom_site_type_symbol
_atom_site_fract_x
_atom_site_fract_y
_atom_site_fract_z
_atom_site_U_iso_or_equiv
_atom_site_adp_type
_atom_site_occupancy
_atom_site_symmetry_multiplicity
_atom_site_calc_flag
_atom_site_refinement_flags
_atom_site_disorder_assembly
_atom_site_disorder_group
Sn1 Sn 0.56390(2) 0.310728(15) 0.524011(9) 0.02264(6) Uani 1 1 d . . .
Sn2 Sn 0.72909(2) 0.232303(15) 0.369814(9) 0.02246(6) Uani 1 1 d . . .
S1 S 0.54908(8) 0.09941(6) 0.44398(3) 0.0249(2) Uani 1 1 d . . .
S2 S 0.82817(9) 0.12183(6) 0.26585(4) 0.0316(2) Uani 1 1 d . . .
O1 O 0.5431(2) 0.41556(16) 0.57901(10) 0.0342(6) Uani 1 1 d . B .
O2 O 0.4268(2) 0.47927(16) 0.63036(10) 0.0357(6) Uani 1 1 d . B .
O3 O 0.5350(2) 0.16348(16) 0.48704(9) 0.0363(6) Uani 1 1 d . B .
O4 O 0.6269(3) 0.02665(18) 0.46339(12) 0.0522(8) Uani 1 1 d . B .
O5 O 0.5814(2) 0.14418(15) 0.39620(9) 0.0293(6) Uani 1 1 d . B .
O6 O 0.7105(2) 0.41940(15) 0.49557(9) 0.0282(6) Uani 1 1 d . B .
O7 O 0.6950(2) 0.30107(15) 0.44233(9) 0.0287(6) Uani 1 1 d . B .
O8 O 0.8155(2) 0.20813(16) 0.29449(9) 0.0293(6) Uani 1 1 d . A .
O9 O 0.9279(3) 0.1261(2) 0.23867(12) 0.0571(8) Uani 1 1 d . A .
O10A O 0.8035(7) 0.0486(4) 0.3024(2) 0.0359(18) Uiso 0.479(11) 1 d P A 1
O10B O 0.8404(6) 0.0436(4) 0.2992(2) 0.0283(15) Uiso 0.521(11) 1 d P A 2
N1 N 0.4258(2) 0.26261(18) 0.57431(11) 0.0238(7) Uani 1 1 d . B .
N2 N 0.8339(2) 0.36560(18) 0.37918(11) 0.0226(6) Uani 1 1 d . . .
C1 C 0.7225(3) 0.2589(2) 0.57106(14) 0.0245(8) Uani 1 1 d . B .
H1A H 0.7734 0.2369 0.5455 0.029 Uiso 1 1 calc R . .
H1B H 0.7656 0.3099 0.5916 0.029 Uiso 1 1 calc R . .
C2 C 0.7144(3) 0.1833(2) 0.61174(13) 0.0254(8) Uani 1 1 d . . .
H2A H 0.6806 0.1286 0.5918 0.031 Uiso 1 1 calc R B .
H2B H 0.6594 0.2018 0.6364 0.031 Uiso 1 1 calc R . .
C3 C 0.8370(3) 0.1611(2) 0.64554(15) 0.0313(9) Uani 1 1 d . B .
H3A H 0.8923 0.1459 0.6204 0.038 Uiso 1 1 calc R . .
H3B H 0.8688 0.2157 0.6661 0.038 Uiso 1 1 calc R . .
C4 C 0.8378(3) 0.0839(3) 0.68549(15) 0.0374(10) Uani 1 1 d . . .
H4B H 0.9206 0.0706 0.7030 0.045 Uiso 1 1 calc R B .
H4C H 0.8020 0.0302 0.6660 0.045 Uiso 1 1 calc R . .
H4D H 0.7912 0.1009 0.7134 0.045 Uiso 1 1 calc R . .
C5A C 0.4442(8) 0.3519(6) 0.4526(4) 0.054(2) Uiso 0.594(5) 1 d P B 1
H5AA H 0.4192 0.4139 0.4604 0.064 Uiso 0.594(5) 1 calc PR B 1
H5AB H 0.4943 0.3582 0.4242 0.064 Uiso 0.594(5) 1 calc PR B 1
C6A C 0.3430(6) 0.3101(5) 0.4277(3) 0.0400(18) Uiso 0.594(5) 1 d P B 1
H6AA H 0.3018 0.2807 0.4549 0.048 Uiso 0.594(5) 1 calc PR B 1
H6AB H 0.3614 0.2637 0.4018 0.048 Uiso 0.594(5) 1 calc PR B 1
C7A C 0.2601(10) 0.3904(8) 0.3955(5) 0.094(4) Uiso 0.594(5) 1 d P B 1
H7AA H 0.1754 0.3833 0.3996 0.113 Uiso 0.594(5) 1 calc PR B 1
H7AB H 0.2890 0.4504 0.4098 0.113 Uiso 0.594(5) 1 calc PR B 1
C8A C 0.2691(10) 0.3832(8) 0.3507(4) 0.091(3) Uiso 0.594(5) 1 d P B 1
H8AA H 0.2368 0.4373 0.3305 0.110 Uiso 0.594(5) 1 calc PR B 1
H8AB H 0.2244 0.3300 0.3350 0.110 Uiso 0.594(5) 1 calc PR B 1
H8AC H 0.3540 0.3763 0.3483 0.110 Uiso 0.594(5) 1 calc PR B 1
C5B C 0.4334(7) 0.3759(6) 0.4657(3) 0.0134(18) Uiso 0.406(5) 1 d P B 2
H5BA H 0.4328 0.4398 0.4772 0.016 Uiso 0.406(5) 1 calc PR B 2
H5BB H 0.4647 0.3754 0.4312 0.016 Uiso 0.406(5) 1 calc PR B 2
C6B C 0.3259(12) 0.3524(10) 0.4537(6) 0.073(4) Uiso 0.406(5) 1 d P B 2
H6BA H 0.2828 0.3932 0.4749 0.087 Uiso 0.406(5) 1 calc PR B 2
H6BB H 0.3230 0.2919 0.4702 0.087 Uiso 0.406(5) 1 calc PR B 2
C7B C 0.2343(13) 0.3443(11) 0.3904(6) 0.070(4) Uiso 0.406(5) 1 d P B 2
H7BA H 0.1702 0.3066 0.4010 0.084 Uiso 0.406(5) 1 calc PR B 2
H7BB H 0.2005 0.4062 0.3885 0.084 Uiso 0.406(5) 1 calc PR B 2
C8B C 0.2145(9) 0.3276(7) 0.3419(4) 0.037(2) Uiso 0.406(5) 1 d P B 2
H8BA H 0.1923 0.3833 0.3213 0.044 Uiso 0.406(5) 1 calc PR B 2
H8BB H 0.1486 0.2840 0.3338 0.044 Uiso 0.406(5) 1 calc PR B 2
H8BC H 0.2867 0.3020 0.3314 0.044 Uiso 0.406(5) 1 calc PR B 2
C9 C 0.4049(3) 0.0566(3) 0.42019(15) 0.0394(10) Uani 1 1 d . B .
H9A H 0.3754 0.0265 0.4502 0.047 Uiso 1 1 calc R . .
H9B H 0.4078 0.0131 0.3908 0.047 Uiso 1 1 calc R . .
H9C H 0.3508 0.1063 0.4062 0.047 Uiso 1 1 calc R . .
C10 C 0.4589(3) 0.4140(2) 0.60748(14) 0.0276(8) Uani 1 1 d . . .
C11 C 0.4000(3) 0.3219(2) 0.61006(14) 0.0248(8) Uani 1 1 d . B .
C12 C 0.3202(3) 0.3007(2) 0.64667(15) 0.0288(9) Uani 1 1 d . . .
C13 C 0.2942(3) 0.3592(3) 0.68766(15) 0.0369(10) Uani 1 1 d . B .
H13A H 0.3315 0.4168 0.6927 0.044 Uiso 1 1 calc R . .
C14 C 0.2152(4) 0.3329(3) 0.72020(16) 0.0451(11) Uani 1 1 d . . .
H14A H 0.1977 0.3729 0.7475 0.054 Uiso 1 1 calc R B .
C15 C 0.1598(4) 0.2481(3) 0.71390(18) 0.0475(12) Uani 1 1 d . B .
H15A H 0.1039 0.2320 0.7364 0.057 Uiso 1 1 calc R . .
C16 C 0.1850(3) 0.1885(3) 0.67613(17) 0.0405(10) Uani 1 1 d . . .
H16A H 0.1491 0.1303 0.6731 0.049 Uiso 1 1 calc R B .
C17 C 0.2655(3) 0.2137(3) 0.64106(15) 0.0314(9) Uani 1 1 d . B .
C18 C 0.2947(3) 0.1540(2) 0.60201(15) 0.0323(9) Uani 1 1 d . . .
H18A H 0.2588 0.0959 0.5978 0.039 Uiso 1 1 calc R B .
C19 C 0.3742(3) 0.1790(2) 0.57017(14) 0.0285(8) Uani 1 1 d . B .
H19A H 0.3944 0.1373 0.5443 0.034 Uiso 1 1 calc R . .
C20 C 0.5756(3) 0.2834(2) 0.31725(14) 0.0310(9) Uani 1 1 d . . .
H20A H 0.4975 0.2630 0.3199 0.037 Uiso 1 1 calc R . .
C21 C 0.5941(3) 0.3534(2) 0.27552(14) 0.0285(8) Uani 1 1 d . . .
H21A H 0.6495 0.4005 0.2936 0.034 Uiso 1 1 calc R . .
H21B H 0.6324 0.3243 0.2473 0.034 Uiso 1 1 calc R . .
C22 C 0.4791(3) 0.3973(3) 0.24848(14) 0.0354(9) Uani 1 1 d . . .
H22A H 0.4430 0.4284 0.2767 0.043 Uiso 1 1 calc R . .
H22B H 0.4225 0.3496 0.2322 0.043 Uiso 1 1 calc R . .
C23 C 0.4933(4) 0.4644(3) 0.20474(15) 0.0431(11) Uani 1 1 d . . .
H23A H 0.4151 0.4910 0.1897 0.052 Uiso 1 1 calc R . .
H23B H 0.5253 0.4338 0.1756 0.052 Uiso 1 1 calc R . .
H23C H 0.5488 0.5122 0.2205 0.052 Uiso 1 1 calc R . .
C24 C 0.8595(3) 0.1472(2) 0.41571(14) 0.0302(8) Uani 1 1 d . . .
H24A H 0.8477 0.1475 0.4541 0.036 Uiso 1 1 calc R . .
H24B H 0.8455 0.0847 0.4018 0.036 Uiso 1 1 calc R . .
C25 C 0.9880(3) 0.1723(2) 0.41464(15) 0.0337(9) Uani 1 1 d . . .
H25A H 0.9987 0.2376 0.4223 0.040 Uiso 1 1 calc R . .
H25B H 1.0042 0.1614 0.3775 0.040 Uiso 1 1 calc R . .
C26 C 1.0801(4) 0.1197(3) 0.45574(16) 0.0415(10) Uani 1 1 d . . .
H26A H 1.1609 0.1450 0.4557 0.050 Uiso 1 1 calc R . .
H26B H 1.0617 0.1282 0.4927 0.050 Uiso 1 1 calc R . .
C27 C 1.0818(4) 0.0210(3) 0.44370(18) 0.0516(12) Uani 1 1 d . . .
H27A H 1.1443 -0.0084 0.4703 0.062 Uiso 1 1 calc R . .
H27B H 1.0986 0.0120 0.4069 0.062 Uiso 1 1 calc R . .
H27C H 1.0036 -0.0054 0.4460 0.062 Uiso 1 1 calc R . .
C28 C 0.6997(4) 0.1165(3) 0.21461(16) 0.0509(12) Uani 1 1 d . A .
H28A H 0.6992 0.1679 0.1898 0.061 Uiso 1 1 calc R . .
H28B H 0.6279 0.1186 0.2313 0.061 Uiso 1 1 calc R . .
H28C H 0.7003 0.0601 0.1941 0.061 Uiso 1 1 calc R . .
C29 C 0.7362(3) 0.3797(2) 0.45595(13) 0.0244(8) Uani 1 1 d . . .
C30 C 0.8189(3) 0.4188(2) 0.42033(13) 0.0236(8) Uani 1 1 d . B .
C31 C 0.8720(3) 0.5053(2) 0.42824(14) 0.0265(8) Uani 1 1 d . . .
C32 C 0.8599(3) 0.5633(2) 0.47166(15) 0.0342(9) Uani 1 1 d . B .
H32A H 0.8166 0.5441 0.4988 0.041 Uiso 1 1 calc R . .
C33 C 0.9104(3) 0.6473(3) 0.47458(16) 0.0379(10) Uani 1 1 d . . .
H33A H 0.9009 0.6865 0.5036 0.045 Uiso 1 1 calc R B .
C34 C 0.9759(3) 0.6764(3) 0.43541(17) 0.0400(10) Uani 1 1 d . B .
H34A H 1.0097 0.7353 0.4380 0.048 Uiso 1 1 calc R . .
C35 C 0.9918(3) 0.6214(2) 0.39373(16) 0.0359(10) Uani 1 1 d . . .
H35A H 1.0376 0.6416 0.3677 0.043 Uiso 1 1 calc R B .
C36 C 0.9406(3) 0.5347(2) 0.38900(14) 0.0283(8) Uani 1 1 d . B .
C37 C 0.9525(3) 0.4766(2) 0.34578(15) 0.0302(9) Uani 1 1 d . . .
H37A H 0.9967 0.4955 0.3189 0.036 Uiso 1 1 calc R B .
C38 C 0.9011(3) 0.3935(2) 0.34238(14) 0.0272(8) Uani 1 1 d . B .
H38A H 0.9124 0.3541 0.3137 0.033 Uiso 1 1 calc R . .

loop_
_atom_site_aniso_label
_atom_site_aniso_U_11
_atom_site_aniso_U_22
_atom_site_aniso_U_33
_atom_site_aniso_U_23
_atom_site_aniso_U_13
_atom_site_aniso_U_12
Sn1 0.02689(13) 0.01910(12) 0.02189(13) 0.00209(10) 0.00437(10) -0.00322(9)
Sn2 0.03018(13) 0.02031(12) 0.01750(12) 0.00209(10) 0.00596(10) -0.00377(10)
S1 0.0330(5) 0.0188(4) 0.0244(5) 0.0024(4) 0.0091(4) -0.0054(3)
S2 0.0422(5) 0.0258(5) 0.0280(5) -0.0013(4) 0.0100(4) -0.0035(4)
O1 0.0319(13) 0.0240(12) 0.0515(16) -0.0088(12) 0.0207(12) -0.0068(11)
O2 0.0386(15) 0.0303(14) 0.0411(15) -0.0068(12) 0.0152(12) -0.0009(11)
O3 0.0579(17) 0.0299(14) 0.0239(13) -0.0068(11) 0.0150(12) -0.0186(12)
O4 0.0528(17) 0.0453(16) 0.0647(19) 0.0327(15) 0.0276(15) 0.0186(14)
O5 0.0413(14) 0.0251(12) 0.0234(13) 0.0008(11) 0.0110(11) -0.0105(11)
O6 0.0420(14) 0.0217(12) 0.0221(13) -0.0002(10) 0.0089(11) -0.0071(11)
O7 0.0451(15) 0.0223(12) 0.0216(13) -0.0008(10) 0.0133(11) -0.0130(11)
O8 0.0424(14) 0.0268(13) 0.0198(13) 0.0001(10) 0.0089(11) -0.0006(11)
O9 0.0600(18) 0.0572(19) 0.0630(19) -0.0155(16) 0.0349(15) 0.0001(16)
N1 0.0219(15) 0.0230(14) 0.0252(16) 0.0024(13) 0.0012(12) -0.0010(12)
N2 0.0249(15) 0.0236(15) 0.0191(15) 0.0055(12) 0.0032(12) -0.0033(12)
C1 0.0246(18) 0.0261(18) 0.0235(19) 0.0015(15) 0.0060(15) 0.0009(14)
C2 0.0309(19) 0.0244(18) 0.0215(18) -0.0038(15) 0.0061(15) -0.0031(15)
C3 0.031(2) 0.0294(19) 0.034(2) 0.0039(17) 0.0058(16) 0.0030(16)
C4 0.040(2) 0.045(2) 0.029(2) 0.0105(18) 0.0094(17) 0.0083(18)
C9 0.044(2) 0.045(2) 0.031(2) -0.0073(19) 0.0110(18) -0.0202(19)
C10 0.0272(19) 0.0266(18) 0.028(2) 0.0023(16) 0.0022(16) 0.0005(15)
C11 0.0194(17) 0.0273(18) 0.0251(19) 0.0030(16) -0.0024(15) 0.0019(14)
C12 0.0251(18) 0.033(2) 0.028(2) 0.0071(16) 0.0033(16) 0.0024(15)
C13 0.035(2) 0.042(2) 0.035(2) 0.0040(19) 0.0104(17) 0.0048(18)
C14 0.040(2) 0.058(3) 0.041(2) 0.003(2) 0.0161(19) 0.013(2)
C15 0.039(2) 0.061(3) 0.047(3) 0.018(2) 0.021(2) 0.005(2)
C16 0.029(2) 0.045(2) 0.050(3) 0.014(2) 0.0119(19) -0.0001(18)
C17 0.0247(19) 0.040(2) 0.028(2) 0.0125(17) 0.0021(16) 0.0028(16)
C18 0.0289(19) 0.0290(19) 0.037(2) 0.0081(18) 0.0014(17) -0.0044(16)
C19 0.0296(19) 0.0246(18) 0.029(2) 0.0013(16) 0.0004(16) -0.0051(15)
C20 0.0247(19) 0.040(2) 0.028(2) 0.0117(17) 0.0042(16) -0.0006(16)
C21 0.033(2) 0.0285(18) 0.0240(19) 0.0007(16) 0.0063(16) 0.0002(16)
C22 0.038(2) 0.042(2) 0.024(2) 0.0043(17) -0.0006(17) 0.0044(18)
C23 0.053(3) 0.043(2) 0.034(2) 0.0065(19) 0.0075(19) 0.008(2)
C24 0.038(2) 0.0295(19) 0.0235(19) 0.0087(16) 0.0078(16) 0.0056(16)
C25 0.037(2) 0.031(2) 0.030(2) 0.0046(17) 0.0009(17) -0.0029(17)
C26 0.037(2) 0.046(2) 0.042(2) 0.002(2) 0.0061(19) -0.0008(19)
C27 0.060(3) 0.048(3) 0.052(3) 0.005(2) 0.021(2) 0.010(2)
C28 0.068(3) 0.049(3) 0.030(2) 0.001(2) -0.006(2) -0.015(2)
C29 0.0300(19) 0.0221(18) 0.0210(18) 0.0043(15) 0.0039(15) -0.0005(15)
C30 0.0278(18) 0.0225(17) 0.0184(18) 0.0071(15) -0.0011(14) -0.0034(14)
C31 0.0274(19) 0.0252(18) 0.0234(19) 0.0057(15) -0.0044(15) -0.0052(15)
C32 0.040(2) 0.033(2) 0.027(2) 0.0012(17) -0.0006(17) -0.0128(17)
C33 0.043(2) 0.031(2) 0.037(2) -0.0037(18) -0.0021(18) -0.0141(18)
C34 0.034(2) 0.029(2) 0.053(3) 0.004(2) -0.0034(19) -0.0149(17)
C35 0.031(2) 0.033(2) 0.044(2) 0.0046(19) 0.0053(18) -0.0121(16)
C36 0.0248(18) 0.0295(19) 0.028(2) 0.0078(16) -0.0009(15) -0.0044(15)
C37 0.0233(18) 0.037(2) 0.031(2) 0.0122(17) 0.0071(16) -0.0041(15)
C38 0.0270(18) 0.0308(19) 0.0249(19) 0.0027(16) 0.0076(15) -0.0049(15)

loop_
_atom_type_symbol
_atom_type_description
_atom_type_scat_dispersion_real
_atom_type_scat_dispersion_imag
_atom_type_scat_source
C C 0.0033 0.0016 'International Tables Vol C Tables 4.2.6.8 and 6.1.1.4'
H H 0.0000 0.0000 'International Tables Vol C Tables 4.2.6.8 and 6.1.1.4'
N N 0.0061 0.0033 'International Tables Vol C Tables 4.2.6.8 and 6.1.1.4'
O O 0.0106 0.0060 'International Tables Vol C Tables 4.2.6.8 and 6.1.1.4'
S S 0.1246 0.1234 'International Tables Vol C Tables 4.2.6.8 and 6.1.1.4'
Sn Sn -0.6537 1.4246 'International Tables Vol C Tables 4.2.6.8 and 6.1.1.4'

loop_
_geom_angle_atom_site_label_1
_geom_angle_atom_site_label_2
_geom_angle_atom_site_label_3
_geom_angle
_geom_angle_site_symmetry_1
_geom_angle_site_symmetry_3
_geom_angle_publ_flag
C1 Sn1 C5B 166.3(2) . . ?
C1 Sn1 O1 95.26(12) . . ?
C5B Sn1 O1 87.9(2) . . ?
C1 Sn1 C5A 157.4(3) . . ?
C5B Sn1 C5A 13.9(3) . . ?
O1 Sn1 C5A 101.7(3) . . ?
C1 Sn1 N1 100.45(11) . . ?
C5B Sn1 N1 93.2(2) . . ?
O1 Sn1 N1 72.83(9) . . ?
C5A Sn1 N1 98.8(2) . . ?
C1 Sn1 O3 85.67(11) . . ?
C5B Sn1 O3 97.1(2) . . ?
O1 Sn1 O3 154.93(8) . . ?
C5A Sn1 O3 85.2(3) . . ?
N1 Sn1 O3 82.35(9) . . ?
C1 Sn1 O6 81.28(11) . . ?
C5B Sn1 O6 86.0(2) . . ?
O1 Sn1 O6 82.56(8) . . ?
C5A Sn1 O6 86.2(2) . . ?
N1 Sn1 O6 155.39(9) . . ?
O3 Sn1 O6 122.20(8) . . ?
C24 Sn2 C20 164.30(14) . . ?
C24 Sn2 O7 92.42(12) . . ?
C20 Sn2 O7 95.54(12) . . ?
C24 Sn2 N2 99.20(12) . . ?
C20 Sn2 N2 96.16(12) . . ?
O7 Sn2 N2 71.30(9) . . ?
C24 Sn2 O8 89.36(11) . . ?
C20 Sn2 O8 88.58(11) . . ?
O7 Sn2 O8 157.02(8) . . ?
N2 Sn2 O8 85.80(9) . . ?
C24 Sn2 O5 88.90(11) . . ?
C20 Sn2 O5 79.72(11) . . ?
O7 Sn2 O5 77.24(8) . . ?
N2 Sn2 O5 147.74(9) . . ?
O8 Sn2 O5 125.72(8) . . ?
O4 S1 O3 112.72(17) . . ?
O4 S1 O5 112.81(15) . . ?
O3 S1 O5 112.31(14) . . ?
O4 S1 C9 108.92(19) . . ?
O3 S1 C9 105.21(17) . . ?
O5 S1 C9 104.15(16) . . ?
O9 S2 O10B 108.4(3) . . ?
O9 S2 O10A 125.8(3) . . ?
O10B S2 O10A 17.6(3) . . ?
O9 S2 O8 110.23(16) . . ?
O10B S2 O8 115.4(2) . . ?
O10A S2 O8 106.9(3) . . ?
O9 S2 C28 106.4(2) . . ?
O10B S2 C28 111.7(3) . . ?
O10A S2 C28 101.0(3) . . ?
O8 S2 C28 104.39(19) . . ?
C10 O1 Sn1 121.7(2) . . ?
S1 O3 Sn1 149.01(14) . . ?
S1 O5 Sn2 141.96(14) . . ?
C29 O6 Sn1 100.8(2) . . ?
C29 O7 Sn2 122.5(2) . . ?
S2 O8 Sn2 128.34(14) . . ?
C11 N1 C19 120.6(3) . . ?
C11 N1 Sn1 114.8(2) . . ?
C19 N1 Sn1 124.6(2) . . ?
C30 N2 C38 120.5(3) . . ?
C30 N2 Sn2 116.8(2) . . ?
C38 N2 Sn2 122.5(2) . . ?
C2 C1 Sn1 119.3(2) . . ?
C1 C2 C3 111.5(3) . . ?
C4 C3 C2 114.9(3) . . ?
C6A C5A Sn1 127.8(6) . . ?
C5A C6A C7A 104.9(7) . . ?
C8A C7A C6A 105.4(10) . . ?
C6B C5B Sn1 124.7(8) . . ?
C5B C6B C7B 129.5(12) . . ?
C8B C7B C6B 153.4(13) . . ?
O2 C10 O1 124.1(3) . . ?
O2 C10 C11 121.4(3) . . ?
O1 C10 C11 114.4(3) . . ?
N1 C11 C12 121.8(3) . . ?
N1 C11 C10 114.4(3) . . ?
C12 C11 C10 123.8(3) . . ?
C13 C12 C17 118.7(3) . . ?
C13 C12 C11 124.5(3) . . ?
C17 C12 C11 116.8(3) . . ?
C14 C13 C12 120.0(4) . . ?
C13 C14 C15 121.1(4) . . ?
C16 C15 C14 120.9(4) . . ?
C15 C16 C17 119.6(4) . . ?
C18 C17 C12 119.0(3) . . ?
C18 C17 C16 121.4(4) . . ?
C12 C17 C16 119.5(4) . . ?
C19 C18 C17 120.1(3) . . ?
C18 C19 N1 121.6(3) . . ?
C21 C20 Sn2 118.0(2) . . ?
C22 C21 C20 112.8(3) . . ?
C21 C22 C23 114.3(3) . . ?
C25 C24 Sn2 115.2(2) . . ?
C24 C25 C26 113.9(3) . . ?
C27 C26 C25 113.2(3) . . ?
O6 C29 O7 121.4(3) . . ?
O6 C29 C30 123.3(3) . . ?
O7 C29 C30 115.3(3) . . ?
N2 C30 C31 122.2(3) . . ?
N2 C30 C29 113.9(3) . . ?
C31 C30 C29 123.8(3) . . ?
C32 C31 C30 124.1(3) . . ?
C32 C31 C36 118.9(3) . . ?
C30 C31 C36 117.0(3) . . ?
C33 C32 C31 119.8(3) . . ?
C32 C33 C34 121.0(4) . . ?
C35 C34 C33 120.7(3) . . ?
C34 C35 C36 120.1(3) . . ?
C37 C36 C35 121.9(3) . . ?
C37 C36 C31 118.7(3) . . ?
C35 C36 C31 119.4(3) . . ?
C38 C37 C36 120.2(3) . . ?
C37 C38 N2 121.4(3) . . ?

loop_
_geom_bond_atom_site_label_1
_geom_bond_atom_site_label_2
_geom_bond_distance
_geom_bond_site_symmetry_2
_geom_bond_publ_flag
Sn1 C1 2.104(3) . ?
Sn1 C5B 2.109(8) . ?
Sn1 O1 2.112(2) . ?
Sn1 C5A 2.120(8) . ?
Sn1 N1 2.291(3) . ?
Sn1 O3 2.366(2) . ?
Sn1 O6 2.507(2) . ?
Sn2 C24 2.113(3) . ?
Sn2 C20 2.118(4) . ?
Sn2 O7 2.170(2) . ?
Sn2 N2 2.294(3) . ?
Sn2 O8 2.300(2) . ?
Sn2 O5 2.312(2) . ?
S1 O4 1.420(3) . ?
S1 O3 1.463(2) . ?
S1 O5 1.467(2) . ?
S1 C9 1.752(4) . ?
S2 O9 1.422(3) . ?
S2 O10B 1.417(5) . ?
S2 O10A 1.474(6) . ?
S2 O8 1.483(2) . ?
S2 C28 1.755(4) . ?
O1 C10 1.290(4) . ?
O2 C10 1.212(4) . ?
O6 C29 1.229(4) . ?
O7 C29 1.276(4) . ?
N1 C11 1.321(4) . ?
N1 C19 1.365(4) . ?
N2 C30 1.328(4) . ?
N2 C38 1.360(4) . ?
C1 C2 1.524(4) . ?
C2 C3 1.525(5) . ?
C3 C4 1.515(5) . ?
C5A C6A 1.351(10) . ?
C6A C7A 1.634(13) . ?
C7A C8A 1.143(13) . ?
C5B C6B 1.249(15) . ?
C6B C7B 1.73(2) . ?
C7B C8B 1.213(16) . ?
C10 C11 1.524(5) . ?
C11 C12 1.433(5) . ?
C12 C13 1.411(5) . ?
C12 C17 1.425(5) . ?
C13 C14 1.370(5) . ?
C14 C15 1.399(6) . ?
C15 C16 1.358(6) . ?
C16 C17 1.425(5) . ?
C17 C18 1.399(5) . ?
C18 C19 1.357(5) . ?
C20 C21 1.510(5) . ?
C21 C22 1.502(5) . ?
C22 C23 1.506(5) . ?
C24 C25 1.509(5) . ?
C25 C26 1.534(5) . ?
C26 C27 1.494(6) . ?
C29 C30 1.519(4) . ?
C30 C31 1.414(5) . ?
C31 C32 1.408(5) . ?
C31 C36 1.425(5) . ?
C32 C33 1.365(5) . ?
C33 C34 1.399(5) . ?
C34 C35 1.358(5) . ?
C35 C36 1.404(5) . ?
C36 C37 1.405(5) . ?
C37 C38 1.357(5) . ?

loop_
_geom_torsion_atom_site_label_1
_geom_torsion_atom_site_label_2
_geom_torsion_atom_site_label_3
_geom_torsion_atom_site_label_4
_geom_torsion
_geom_torsion_site_symmetry_1
_geom_torsion_site_symmetry_2
_geom_torsion_site_symmetry_3
_geom_torsion_site_symmetry_4
_geom_torsion_publ_flag
C1 Sn1 O1 C10 -109.4(3) . . . . ?
C5B Sn1 O1 C10 83.9(3) . . . . ?
C5A Sn1 O1 C10 85.6(3) . . . . ?
N1 Sn1 O1 C10 -10.1(2) . . . . ?
O3 Sn1 O1 C10 -18.4(4) . . . . ?
O6 Sn1 O1 C10 170.1(3) . . . . ?
O4 S1 O3 Sn1 115.2(3) . . . . ?
O5 S1 O3 Sn1 -13.6(4) . . . . ?
C9 S1 O3 Sn1 -126.3(3) . . . . ?
C1 Sn1 O3 S1 -94.5(3) . . . . ?
C5B Sn1 O3 S1 72.0(4) . . . . ?
O1 Sn1 O3 S1 172.3(2) . . . . ?
C5A Sn1 O3 S1 64.8(4) . . . . ?
N1 Sn1 O3 S1 164.3(3) . . . . ?
O6 Sn1 O3 S1 -17.7(4) . . . . ?
O4 S1 O5 Sn2 -67.5(3) . . . . ?
O3 S1 O5 Sn2 61.2(3) . . . . ?
C9 S1 O5 Sn2 174.6(2) . . . . ?
C24 Sn2 O5 S1 44.4(3) . . . . ?
C20 Sn2 O5 S1 -146.5(3) . . . . ?
O7 Sn2 O5 S1 -48.4(2) . . . . ?
N2 Sn2 O5 S1 -61.3(3) . . . . ?
O8 Sn2 O5 S1 132.8(2) . . . . ?
C1 Sn1 O6 C29 89.9(2) . . . . ?
C5B Sn1 O6 C29 -85.2(3) . . . . ?
O1 Sn1 O6 C29 -173.6(2) . . . . ?
C5A Sn1 O6 C29 -71.2(3) . . . . ?
N1 Sn1 O6 C29 -174.1(2) . . . . ?
O3 Sn1 O6 C29 10.7(2) . . . . ?
C24 Sn2 O7 C29 103.1(3) . . . . ?
C20 Sn2 O7 C29 -90.4(3) . . . . ?
N2 Sn2 O7 C29 4.2(2) . . . . ?
O8 Sn2 O7 C29 9.1(4) . . . . ?
O5 Sn2 O7 C29 -168.5(3) . . . . ?
O9 S2 O8 Sn2 -154.16(19) . . . . ?
O10B S2 O8 Sn2 -31.0(4) . . . . ?
O10A S2 O8 Sn2 -14.5(4) . . . . ?
C28 S2 O8 Sn2 92.0(2) . . . . ?
C24 Sn2 O8 S2 62.2(2) . . . . ?
C20 Sn2 O8 S2 -102.2(2) . . . . ?
O7 Sn2 O8 S2 156.89(18) . . . . ?
N2 Sn2 O8 S2 161.49(19) . . . . ?
O5 Sn2 O8 S2 -26.0(2) . . . . ?
C1 Sn1 N1 C11 94.0(2) . . . . ?
C5B Sn1 N1 C11 -85.2(3) . . . . ?
O1 Sn1 N1 C11 1.7(2) . . . . ?
C5A Sn1 N1 C11 -98.0(3) . . . . ?
O3 Sn1 N1 C11 178.1(2) . . . . ?
O6 Sn1 N1 C11 2.1(4) . . . . ?
C1 Sn1 N1 C19 -84.3(3) . . . . ?
C5B Sn1 N1 C19 96.5(3) . . . . ?
O1 Sn1 N1 C19 -176.6(3) . . . . ?
C5A Sn1 N1 C19 83.7(4) . . . . ?
O3 Sn1 N1 C19 -0.2(3) . . . . ?
O6 Sn1 N1 C19 -176.2(2) . . . . ?
C24 Sn2 N2 C30 -92.5(2) . . . . ?
C20 Sn2 N2 C30 90.7(2) . . . . ?
O7 Sn2 N2 C30 -3.1(2) . . . . ?
O8 Sn2 N2 C30 178.8(2) . . . . ?
O5 Sn2 N2 C30 10.2(3) . . . . ?
C24 Sn2 N2 C38 92.6(3) . . . . ?
C20 Sn2 N2 C38 -84.2(3) . . . . ?
O7 Sn2 N2 C38 -178.0(3) . . . . ?
O8 Sn2 N2 C38 3.9(3) . . . . ?
O5 Sn2 N2 C38 -164.7(2) . . . . ?
C5B Sn1 C1 C2 -164.7(10) . . . . ?
O1 Sn1 C1 C2 92.3(3) . . . . ?
C5A Sn1 C1 C2 -128.9(7) . . . . ?
N1 Sn1 C1 C2 18.9(3) . . . . ?
O3 Sn1 C1 C2 -62.5(2) . . . . ?
O6 Sn1 C1 C2 174.0(3) . . . . ?
Sn1 C1 C2 C3 -174.7(2) . . . . ?
C1 C2 C3 C4 -177.6(3) . . . . ?
C1 Sn1 C5A C6A 107.3(9) . . . . ?
C5B Sn1 C5A C6A -107.8(18) . . . . ?
O1 Sn1 C5A C6A -114.8(8) . . . . ?
N1 Sn1 C5A C6A -40.6(8) . . . . ?
O3 Sn1 C5A C6A 40.8(8) . . . . ?
O6 Sn1 C5A C6A 163.6(8) . . . . ?
Sn1 C5A C6A C7A 154.2(7) . . . . ?
C5A C6A C7A C8A 102.6(11) . . . . ?
C1 Sn1 C5B C6B 154.9(10) . . . . ?
O1 Sn1 C5B C6B -101.3(11) . . . . ?
C5A Sn1 C5B C6B 85.5(18) . . . . ?
N1 Sn1 C5B C6B -28.7(11) . . . . ?
O3 Sn1 C5B C6B 54.0(11) . . . . ?
O6 Sn1 C5B C6B 176.0(11) . . . . ?
Sn1 C5B C6B C7B -137.1(12) . . . . ?
C5B C6B C7B C8B 36(4) . . . . ?
Sn1 O1 C10 O2 -163.6(3) . . . . ?
Sn1 O1 C10 C11 15.9(4) . . . . ?
C19 N1 C11 C12 1.7(5) . . . . ?
Sn1 N1 C11 C12 -176.7(3) . . . . ?
C19 N1 C11 C10 -176.5(3) . . . . ?
Sn1 N1 C11 C10 5.1(4) . . . . ?
O2 C10 C11 N1 166.3(3) . . . . ?
O1 C10 C11 N1 -13.2(4) . . . . ?
O2 C10 C11 C12 -11.9(5) . . . . ?
O1 C10 C11 C12 168.6(3) . . . . ?
N1 C11 C12 C13 176.4(3) . . . . ?
C10 C11 C12 C13 -5.6(6) . . . . ?
N1 C11 C12 C17 -2.7(5) . . . . ?
C10 C11 C12 C17 175.3(3) . . . . ?
C17 C12 C13 C14 -1.7(5) . . . . ?
C11 C12 C13 C14 179.1(4) . . . . ?
C12 C13 C14 C15 0.5(6) . . . . ?
C13 C14 C15 C16 1.5(7) . . . . ?
C14 C15 C16 C17 -2.3(6) . . . . ?
C13 C12 C17 C18 -177.4(3) . . . . ?
C11 C12 C17 C18 1.8(5) . . . . ?
C13 C12 C17 C16 1.0(5) . . . . ?
C11 C12 C17 C16 -179.8(3) . . . . ?
C15 C16 C17 C18 179.4(4) . . . . ?
C15 C16 C17 C12 1.0(6) . . . . ?
C12 C17 C18 C19 0.1(5) . . . . ?
C16 C17 C18 C19 -178.2(3) . . . . ?
C17 C18 C19 N1 -1.3(5) . . . . ?
C11 N1 C19 C18 0.4(5) . . . . ?
Sn1 N1 C19 C18 178.6(3) . . . . ?
C24 Sn2 C20 C21 -131.6(4) . . . . ?
O7 Sn2 C20 C21 108.3(3) . . . . ?
N2 Sn2 C20 C21 36.5(3) . . . . ?
O8 Sn2 C20 C21 -49.1(3) . . . . ?
O5 Sn2 C20 C21 -175.8(3) . . . . ?
Sn2 C20 C21 C22 -168.7(2) . . . . ?
C20 C21 C22 C23 -177.4(3) . . . . ?
C20 Sn2 C24 C25 136.7(4) . . . . ?
O7 Sn2 C24 C25 -102.8(3) . . . . ?
N2 Sn2 C24 C25 -31.4(3) . . . . ?
O8 Sn2 C24 C25 54.2(3) . . . . ?
O5 Sn2 C24 C25 180.0(3) . . . . ?
Sn2 C24 C25 C26 170.1(2) . . . . ?
C24 C25 C26 C27 65.4(4) . . . . ?
Sn1 O6 C29 O7 -4.2(4) . . . . ?
Sn1 O6 C29 C30 176.6(3) . . . . ?
Sn2 O7 C29 O6 176.0(2) . . . . ?
Sn2 O7 C29 C30 -4.6(4) . . . . ?
C38 N2 C30 C31 -0.6(5) . . . . ?
Sn2 N2 C30 C31 -175.6(3) . . . . ?
C38 N2 C30 C29 176.9(3) . . . . ?
Sn2 N2 C30 C29 2.0(4) . . . . ?
O6 C29 C30 N2 -179.2(3) . . . . ?
O7 C29 C30 N2 1.5(4) . . . . ?
O6 C29 C30 C31 -1.7(5) . . . . ?
O7 C29 C30 C31 179.0(3) . . . . ?
N2 C30 C31 C32 -179.1(3) . . . . ?
C29 C30 C31 C32 3.6(5) . . . . ?
N2 C30 C31 C36 1.7(5) . . . . ?
C29 C30 C31 C36 -175.7(3) . . . . ?
C30 C31 C32 C33 -177.2(4) . . . . ?
C36 C31 C32 C33 2.0(5) . . . . ?
C31 C32 C33 C34 -0.9(6) . . . . ?
C32 C33 C34 C35 -0.6(6) . . . . ?
C33 C34 C35 C36 1.0(6) . . . . ?
C34 C35 C36 C37 178.5(4) . . . . ?
C34 C35 C36 C31 0.1(6) . . . . ?
C32 C31 C36 C37 180.0(3) . . . . ?
C30 C31 C36 C37 -0.8(5) . . . . ?
C32 C31 C36 C35 -1.6(5) . . . . ?
C30 C31 C36 C35 177.7(3) . . . . ?
C35 C36 C37 C38 -179.6(4) . . . . ?
C31 C36 C37 C38 -1.1(5) . . . . ?
C36 C37 C38 N2 2.3(5) . . . . ?
C30 N2 C38 C37 -1.4(5) . . . . ?
Sn2 N2 C38 C37 173.3(3) . . . . ?

loop_
_cod_changelog_entry_id
_cod_changelog_entry_author
_cod_changelog_entry_date
_cod_changelog_entry_text
1 'Vaitkus, Antanas' 2024-11-17T22:35:27+02:00
;
 Corrected the '_cell_measurement_theta_min' and '_cell_measurement_theta_max'
 data item values by removing the trailing '&^o&0' character sequence.
;
